data_7027713
loop_
_publ_author_name
'Bella, Pedro A.'
'Crespo, Olga'
'Fern\'andez, Eduardo J.'
'Fischer, Axel K.'
'Jones, Peter G.'
'Laguna, Antonio'
'L\'opez-de-Luzuriaga, Jos\'e M.'
'Monge, Miguel'

_publ_section_title
;
 Gold complexes of 3,4-bis(diphenylphosphinoamino)toluene and
 1,2-bis(diphenylphosphinoamino)benzene. A comparative
 study&#x200A;&#x2020;
;
_journal_issue 22
_journal_name_full 'Journal of the Chemical Society, Dalton Transactions'
_journal_page_first 4009
_journal_paper_doi 10.1039/a905857e
_journal_year 1999
_chemical_formula_sum 'C73 H42 Au2 F30 N2 P2'
_chemical_formula_weight 1972.96
_chemical_name_systematic
;
 ?
;
_space_group_IT_number 2
_symmetry_cell_setting triclinic
_symmetry_space_group_name_Hall '-P 1'
_symmetry_space_group_name_H-M 'P -1'
_atom_sites_solution_hydrogens geom
_atom_sites_solution_primary Patterson
_atom_sites_solution_secondary difmap
_audit_creation_method SHELXL
_cell_angle_alpha 94.10(2)
_cell_angle_beta 102.22(2)
_cell_angle_gamma 106.32(2)
_cell_formula_units_Z 2
_cell_length_a 11.342(3)
_cell_length_b 14.518(3)
_cell_length_c 22.250(5)
_cell_measurement_reflns_used 51
_cell_measurement_temperature 173(2)
_cell_measurement_theta_max 11.5
_cell_measurement_theta_min 3
_cell_volume 3402.8(15)
_computing_cell_refinement 'Siemens XSCANS'
_computing_data_collection 'Siemens XSCANS'
_computing_data_reduction 'Siemens XSCANS'
_computing_molecular_graphics 'Siemens XP'
_computing_publication_material SHELXL-93
_computing_structure_refinement 'SHELXL-93 (Sheldrick, 1993)'
_computing_structure_solution 'SHELXS-86 (Sheldrick, 1990)'
_diffrn_ambient_temperature 173(2)
_diffrn_measurement_device 'Siemens P4'
_diffrn_measurement_method \w-scans
_diffrn_radiation_monochromator graphite
_diffrn_radiation_source 'fine-focus sealed tube'
_diffrn_radiation_type MoK\a
_diffrn_radiation_wavelength 0.71073
_diffrn_reflns_av_R_equivalents 0.0331
_diffrn_reflns_av_sigmaI/netI 0.0992
_diffrn_reflns_limit_h_max 0
_diffrn_reflns_limit_h_min -12
_diffrn_reflns_limit_k_max 16
_diffrn_reflns_limit_k_min -16
_diffrn_reflns_limit_l_max 26
_diffrn_reflns_limit_l_min -25
_diffrn_reflns_number 11892
_diffrn_reflns_theta_max 25.00
_diffrn_reflns_theta_min 3.01
_diffrn_standards_decay_% 0
_diffrn_standards_interval_count 247
_diffrn_standards_number 3
_exptl_absorpt_coefficient_mu 4.483
_exptl_absorpt_correction_T_max 0.888
_exptl_absorpt_correction_T_min 0.460
_exptl_absorpt_correction_type psi-scans
_exptl_crystal_colour colourless
_exptl_crystal_density_diffrn 1.926
_exptl_crystal_description tablet
_exptl_crystal_F_000 1904
_exptl_crystal_size_max 0.40
_exptl_crystal_size_mid 0.30
_exptl_crystal_size_min 0.15
_refine_diff_density_max 2.593
_refine_diff_density_min -2.105
_refine_diff_density_rms 0.185
_refine_ls_extinction_method none
_refine_ls_goodness_of_fit_all 0.910
_refine_ls_goodness_of_fit_obs 1.060
_refine_ls_hydrogen_treatment riding
_refine_ls_matrix_type full
_refine_ls_number_parameters 953
_refine_ls_number_reflns 11837
_refine_ls_number_restraints 930
_refine_ls_restrained_S_all 0.881
_refine_ls_restrained_S_obs 1.007
_refine_ls_R_factor_all 0.0908
_refine_ls_R_factor_obs 0.0518
_refine_ls_shift/esd_max -0.001
_refine_ls_shift/esd_mean 0.000
_refine_ls_structure_factor_coef Fsqd
_refine_ls_weighting_details 'w=1/[\s^2^(Fo^2^)+(0.0683P)^2^] where P=(Fo^2^+2Fc^2^)/3'
_refine_ls_weighting_scheme calc
_refine_ls_wR_factor_all 0.1250
_refine_ls_wR_factor_obs 0.1139
_reflns_number_observed 7555
_reflns_number_total 11837
_reflns_observed_criterion >2sigma(I)
_cod_data_source_file 905857esup1.cif
_cod_data_source_block boxing
_cod_depositor_comments
;
The following automatic conversions were performed:

'_geom_bond_publ_flag' value 'Y' changed to 'y' according to
/home/saulius/struct/CIF-dictionaries/cif_core.dic dictionary named
'cif_core.dic' version 2.4.2 from 2011-04-26 (16
times).

'_geom_angle_publ_flag' value 'Y' changed to 'y' according
to /home/saulius/struct/CIF-dictionaries/cif_core.dic dictionary
named 'cif_core.dic' version 2.4.2 from 2011-04-26 (26 times).

Automatic conversion script
Id: cif_fix_values 1891 2012-01-12 08:04:46Z andrius 

The following automatic conversions were performed:

'_refine_ls_weighting_scheme' value 'calc
w=1/[\s^2^(Fo^2^)+(0.0683P)^2^] where P=(Fo^2^+2Fc^2^)/3' was changed
to 'calc'. New tag '_refine_ls_weighting_details' was created. The
value of the new tag was set to 'w=1/[\s^2^(Fo^2^)+(0.0683P)^2^]
where P=(Fo^2^+2Fc^2^)/3'.

Automatic conversion script
Id: cif_fix_values 3143 2015-03-26 13:38:13Z robertas 
;
_cod_original_cell_volume 3402.8(14)
_cod_original_sg_symbol_H-M P-1
_cod_database_code 7027713

loop_
_symmetry_equiv_pos_as_xyz
'x, y, z'
'-x, -y, -z'

loop_
_atom_site_aniso_label
_atom_site_aniso_U_11
_atom_site_aniso_U_22
_atom_site_aniso_U_33
_atom_site_aniso_U_23
_atom_site_aniso_U_13
_atom_site_aniso_U_12
Au1 0.0225(2) 0.0294(2) 0.0195(2) 0.00167(17) 0.00110(17) 0.01029(17)
Au2 0.0245(2) 0.0331(2) 0.0206(2) -0.00179(18) -0.00083(18) 0.01285(18)
P1 0.0180(13) 0.0319(13) 0.0190(13) 0.0024(11) 0.0021(10) 0.0078(10)
P2 0.0240(14) 0.0313(13) 0.0195(14) -0.0020(11) -0.0016(11) 0.0113(11)
N1 0.025(4) 0.039(4) 0.014(4) -0.001(3) 0.001(3) 0.009(4)
N2 0.021(4) 0.035(4) 0.024(5) -0.007(4) -0.001(3) 0.009(3)
C1 0.021(5) 0.046(5) 0.020(5) -0.007(4) -0.003(4) 0.014(4)
C2 0.014(5) 0.045(5) 0.019(5) -0.004(4) -0.004(4) 0.008(4)
C3 0.019(5) 0.042(5) 0.044(7) -0.011(5) 0.001(4) 0.006(4)
C4 0.021(5) 0.072(6) 0.021(6) -0.013(5) -0.006(4) 0.017(5)
C5 0.032(6) 0.072(6) 0.019(6) -0.004(5) 0.007(5) 0.014(5)
C6 0.029(6) 0.057(6) 0.024(6) 0.000(5) 0.003(4) 0.012(5)
C7 0.046(8) 0.071(7) 0.051(8) -0.007(6) 0.015(6) 0.019(6)
C11 0.020(4) 0.029(5) 0.023(5) -0.005(4) 0.000(4) 0.001(4)
C12 0.021(5) 0.055(7) 0.044(7) 0.013(5) 0.005(4) 0.012(4)
C13 0.019(5) 0.060(8) 0.072(9) 0.010(6) 0.005(5) -0.001(5)
C14 0.034(5) 0.042(7) 0.079(9) 0.003(6) 0.016(6) -0.013(5)
C15 0.045(6) 0.049(7) 0.047(7) 0.006(5) 0.021(5) 0.004(5)
C16 0.035(5) 0.046(6) 0.031(6) 0.010(5) 0.010(5) 0.012(4)
C21 0.022(5) 0.029(5) 0.019(5) 0.001(4) -0.001(4) 0.004(4)
C22 0.036(6) 0.044(6) 0.026(6) 0.003(4) 0.010(5) 0.010(5)
C23 0.074(9) 0.053(7) 0.040(7) 0.022(5) 0.023(6) 0.013(6)
C24 0.093(10) 0.040(7) 0.042(7) 0.011(5) -0.002(6) 0.026(6)
C25 0.065(8) 0.039(6) 0.048(8) 0.000(5) -0.003(6) 0.024(6)
C26 0.037(6) 0.038(6) 0.034(6) -0.002(4) 0.009(5) 0.015(5)
C31 0.026(5) 0.032(5) 0.018(5) -0.005(4) -0.007(4) 0.008(4)
C32 0.038(6) 0.033(5) 0.034(6) -0.001(4) 0.010(5) 0.010(4)
C33 0.039(6) 0.063(7) 0.032(6) 0.010(5) 0.006(5) 0.023(6)
C34 0.049(7) 0.067(7) 0.022(6) 0.003(5) 0.013(5) 0.021(6)
C35 0.052(7) 0.052(6) 0.036(6) -0.008(5) 0.012(5) 0.020(6)
C36 0.039(6) 0.041(5) 0.033(6) 0.003(5) 0.015(5) 0.015(5)
C41 0.033(5) 0.031(5) 0.019(5) 0.003(4) 0.007(4) 0.019(4)
C42 0.030(6) 0.045(5) 0.041(7) 0.006(5) -0.004(5) 0.012(5)
C43 0.040(6) 0.053(6) 0.050(7) 0.010(5) 0.002(5) 0.028(5)
C44 0.058(7) 0.043(5) 0.041(7) 0.009(5) 0.013(5) 0.031(5)
C45 0.062(7) 0.039(5) 0.036(6) -0.007(5) 0.009(5) 0.027(5)
C46 0.043(6) 0.037(5) 0.025(6) -0.006(4) 0.003(4) 0.019(4)
C51 0.025(5) 0.040(5) 0.025(5) -0.010(4) 0.003(4) 0.005(4)
C52 0.043(6) 0.048(6) 0.029(6) 0.004(5) -0.002(5) 0.004(5)
C53 0.044(7) 0.055(7) 0.059(8) 0.002(6) 0.005(6) -0.014(5)
C54 0.037(7) 0.066(7) 0.050(8) -0.028(6) -0.001(5) 0.001(5)
C55 0.047(7) 0.059(7) 0.050(8) -0.020(5) -0.018(6) 0.025(5)
C56 0.035(6) 0.041(6) 0.041(7) -0.005(5) -0.006(5) 0.011(4)
F1 0.049(4) 0.057(4) 0.056(5) 0.020(4) -0.003(4) -0.008(3)
F2 0.081(6) 0.078(6) 0.079(7) 0.013(5) -0.006(5) -0.034(5)
F3 0.042(5) 0.090(6) 0.114(8) -0.040(5) -0.031(5) -0.005(4)
F4 0.093(7) 0.081(6) 0.091(7) -0.013(5) -0.068(6) 0.037(5)
F5 0.077(6) 0.052(4) 0.058(5) 0.007(4) -0.028(4) 0.011(4)
C61 0.026(5) 0.026(5) 0.050(6) 0.001(5) 0.019(5) 0.006(4)
C62 0.045(7) 0.028(6) 0.071(8) -0.002(5) 0.005(6) 0.011(5)
C63 0.049(8) 0.050(7) 0.099(9) -0.007(7) 0.004(8) 0.029(6)
C64 0.066(9) 0.061(8) 0.094(9) -0.026(8) 0.030(9) 0.020(6)
C65 0.093(11) 0.085(10) 0.058(8) -0.010(7) 0.031(8) 0.033(8)
C66 0.052(8) 0.053(7) 0.042(6) -0.005(5) 0.026(6) 0.010(5)
F6 0.067(5) 0.056(4) 0.069(6) 0.019(4) -0.007(4) 0.029(4)
F7 0.078(6) 0.071(5) 0.157(10) -0.017(6) -0.002(6) 0.054(5)
F8 0.138(9) 0.134(9) 0.152(11) -0.039(8) 0.071(8) 0.070(7)
F9 0.162(10) 0.148(9) 0.056(6) -0.005(6) 0.059(7) 0.051(8)
F10 0.089(6) 0.073(5) 0.036(4) 0.010(4) 0.013(4) 0.034(4)
C71 0.029(5) 0.035(6) 0.037(6) -0.003(5) 0.005(4) 0.013(4)
C72 0.046(6) 0.057(7) 0.046(7) -0.001(6) -0.003(5) 0.030(6)
C73 0.059(7) 0.077(9) 0.075(9) -0.016(7) -0.023(6) 0.049(7)
C74 0.034(6) 0.055(8) 0.135(12) -0.012(8) -0.031(7) 0.024(6)
C75 0.023(5) 0.040(7) 0.150(12) 0.011(8) 0.007(7) 0.018(5)
C76 0.026(5) 0.045(7) 0.086(9) 0.013(6) 0.013(5) 0.015(5)
F11 0.066(5) 0.111(6) 0.032(4) 0.031(4) 0.006(4) 0.050(5)
F12 0.126(9) 0.151(9) 0.064(6) -0.005(6) -0.055(6) 0.080(7)
F13 0.042(5) 0.088(6) 0.235(13) -0.023(7) -0.070(7) 0.029(5)
F14 0.028(5) 0.074(6) 0.255(14) 0.037(7) 0.036(6) 0.008(4)
F15 0.047(4) 0.060(4) 0.089(6) 0.029(4) 0.035(4) 0.019(3)
C81 0.032(6) 0.035(5) 0.018(5) -0.002(4) 0.000(4) 0.016(4)
C82 0.024(5) 0.033(5) 0.016(5) -0.001(4) -0.008(4) 0.010(4)
C83 0.035(6) 0.045(5) 0.021(5) 0.002(4) 0.003(4) 0.019(5)
C84 0.035(6) 0.044(5) 0.024(6) 0.011(4) 0.004(4) 0.013(4)
C85 0.031(6) 0.036(5) 0.034(6) 0.010(4) -0.009(4) 0.017(4)
C86 0.027(6) 0.036(5) 0.033(6) -0.008(4) -0.006(4) 0.017(4)
F16 0.045(4) 0.023(3) 0.029(3) -0.004(2) 0.007(3) 0.006(3)
F17 0.071(5) 0.045(4) 0.028(4) -0.003(3) 0.021(3) 0.022(3)
F18 0.061(5) 0.057(4) 0.051(5) 0.010(4) 0.024(4) 0.011(4)
F19 0.054(4) 0.032(3) 0.055(4) 0.004(3) 0.006(3) 0.012(3)
F20 0.047(4) 0.038(3) 0.035(4) -0.009(3) -0.002(3) 0.018(3)
C91 0.029(5) 0.038(5) 0.030(6) 0.000(4) 0.004(4) 0.021(4)
C92 0.036(6) 0.041(5) 0.030(6) 0.003(5) -0.002(4) 0.017(4)
C93 0.041(6) 0.050(6) 0.030(6) -0.005(5) -0.001(5) 0.012(5)
C94 0.041(6) 0.069(6) 0.023(6) -0.002(5) -0.007(5) 0.024(5)
C95 0.035(6) 0.054(5) 0.026(6) 0.001(5) 0.003(4) 0.027(5)
C96 0.027(5) 0.039(5) 0.028(6) 0.003(4) 0.002(4) 0.019(4)
F21 0.057(4) 0.036(3) 0.045(4) 0.002(3) -0.016(3) 0.010(3)
F22 0.061(5) 0.056(4) 0.063(5) -0.013(4) -0.028(4) 0.003(4)
F23 0.050(5) 0.090(5) 0.048(5) -0.002(4) -0.024(4) 0.031(4)
F24 0.054(4) 0.067(4) 0.037(4) 0.014(3) -0.003(3) 0.033(4)
F25 0.044(4) 0.038(3) 0.049(4) 0.003(3) -0.008(3) 0.012(3)
C101 0.018(5) 0.045(5) 0.019(5) -0.002(4) -0.005(4) 0.007(4)
C102 0.035(6) 0.035(5) 0.035(6) -0.009(4) 0.004(5) 0.007(5)
C103 0.053(7) 0.046(6) 0.027(6) -0.003(5) 0.008(5) 0.001(5)
C104 0.021(6) 0.074(7) 0.034(7) -0.004(5) 0.005(5) 0.009(5)
C105 0.032(6) 0.065(6) 0.037(7) -0.006(5) 0.003(5) 0.022(5)
C106 0.032(6) 0.046(6) 0.029(6) -0.001(5) -0.001(4) 0.022(5)
F26 0.060(4) 0.041(4) 0.058(5) 0.007(3) 0.023(4) 0.017(3)
F27 0.082(6) 0.057(4) 0.066(6) 0.007(4) 0.032(5) 0.000(4)
F28 0.047(4) 0.104(6) 0.051(5) -0.001(4) 0.030(4) 0.013(4)
F29 0.068(5) 0.092(5) 0.061(5) 0.003(4) 0.023(4) 0.052(4)
F30 0.061(5) 0.058(4) 0.050(4) 0.007(3) 0.019(4) 0.035(4)

loop_
_atom_site_label
_atom_site_type_symbol
_atom_site_fract_x
_atom_site_fract_y
_atom_site_fract_z
_atom_site_U_iso_or_equiv
_atom_site_thermal_displace_type
_atom_site_occupancy
_atom_site_calc_flag
_atom_site_refinement_flags
Au1 Au 0.15347(3) 0.33340(3) 0.179964(17) 0.02398(11) Uani 1 d .
Au2 Au 0.54003(4) 0.79892(3) 0.398943(18) 0.02645(12) Uani 1 d .
P1 P 0.0579(2) 0.43119(17) 0.22860(12) 0.0234(5) Uani 1 d U
P2 P 0.3738(2) 0.79255(18) 0.31320(12) 0.0257(6) Uani 1 d U
N1 N 0.1476(7) 0.4929(5) 0.2971(3) 0.0268(18) Uani 1 d U
H1 H 0.2209 0.4832 0.3116 0.032 Uiso 1 calc R
N2 N 0.2463(7) 0.6948(5) 0.2981(4) 0.0281(18) Uani 1 d U
H2 H 0.2304 0.6600 0.2617 0.034 Uiso 1 calc R
C1 C 0.1109(8) 0.5606(7) 0.3332(4) 0.030(2) Uani 1 d DU
C2 C 0.1608(8) 0.6596(7) 0.3342(4) 0.028(2) Uani 1 d DU
C3 C 0.1260(8) 0.7236(7) 0.3720(5) 0.037(2) Uani 1 d DU
H3 H 0.1591 0.7915 0.3723 0.045 Uiso 1 calc R
C4 C 0.0428(9) 0.6885(8) 0.4093(5) 0.040(2) Uani 1 d DU
C5 C -0.0086(10) 0.5890(8) 0.4076(5) 0.041(2) Uani 1 d DU
H5 H -0.0662 0.5645 0.4323 0.050 Uiso 1 calc R
C6 C 0.0251(9) 0.5258(8) 0.3696(5) 0.038(2) Uani 1 d DU
H6 H -0.0105 0.4578 0.3681 0.045 Uiso 1 calc R
C7 C 0.0071(12) 0.7555(9) 0.4504(6) 0.056(3) Uani 1 d U
H7A H 0.0826 0.8086 0.4719 0.067 Uiso 1 calc R
H7B H -0.0305 0.7202 0.4811 0.067 Uiso 1 calc R
H7C H -0.0546 0.7819 0.4255 0.067 Uiso 1 calc R
C11 C -0.0931(8) 0.3599(6) 0.2386(4) 0.027(2) Uani 1 d DU
C12 C -0.2074(9) 0.3562(7) 0.1988(5) 0.040(3) Uani 1 d DU
H12 H -0.2094 0.3967 0.1671 0.048 Uiso 1 calc R
C13 C -0.3179(10) 0.2928(8) 0.2062(6) 0.054(3) Uani 1 d DU
H13 H -0.3961 0.2907 0.1793 0.065 Uiso 1 calc R
C14 C -0.3182(10) 0.2326(8) 0.2512(6) 0.057(3) Uani 1 d DU
H14 H -0.3954 0.1888 0.2549 0.068 Uiso 1 calc R
C15 C -0.2051(10) 0.2367(8) 0.2908(6) 0.048(3) Uani 1 d DU
H15 H -0.2041 0.1974 0.3231 0.057 Uiso 1 calc R
C16 C -0.0928(10) 0.2980(7) 0.2834(5) 0.037(2) Uani 1 d DU
H16 H -0.0146 0.2978 0.3093 0.044 Uiso 1 calc R
C21 C 0.0345(8) 0.5234(6) 0.1817(4) 0.025(2) Uani 1 d DU
C22 C 0.1059(9) 0.5441(7) 0.1371(4) 0.036(2) Uani 1 d DU
H22 H 0.1635 0.5096 0.1314 0.043 Uiso 1 calc R
C23 C 0.0899(11) 0.6163(8) 0.1015(5) 0.055(3) Uani 1 d DU
H23 H 0.1374 0.6313 0.0712 0.066 Uiso 1 calc R
C24 C 0.0069(12) 0.6666(8) 0.1092(6) 0.060(3) Uani 1 d DU
H24 H -0.0036 0.7148 0.0836 0.072 Uiso 1 calc R
C25 C -0.0615(12) 0.6476(8) 0.1539(6) 0.052(3) Uani 1 d DU
H25 H -0.1164 0.6843 0.1601 0.062 Uiso 1 calc R
C26 C -0.0495(10) 0.5753(7) 0.1891(5) 0.036(2) Uani 1 d DU
H26 H -0.0987 0.5605 0.2188 0.043 Uiso 1 calc R
C31 C 0.4209(8) 0.7912(6) 0.2393(4) 0.028(2) Uani 1 d DU
C32 C 0.4329(8) 0.8693(7) 0.2070(4) 0.035(2) Uani 1 d DU
H32 H 0.4107 0.9238 0.2214 0.042 Uiso 1 calc R
C33 C 0.4772(10) 0.8687(8) 0.1539(5) 0.043(3) Uani 1 d DU
H33 H 0.4869 0.9233 0.1321 0.052 Uiso 1 calc R
C34 C 0.5072(11) 0.7888(7) 0.1324(5) 0.045(3) Uani 1 d DU
H34 H 0.5356 0.7877 0.0952 0.054 Uiso 1 calc R
C35 C 0.4960(11) 0.7093(8) 0.1653(5) 0.046(3) Uani 1 d DU
H35 H 0.5163 0.6539 0.1507 0.056 Uiso 1 calc R
C36 C 0.4552(10) 0.7128(7) 0.2188(5) 0.036(2) Uani 1 d DU
H36 H 0.4504 0.6604 0.2423 0.043 Uiso 1 calc R
C41 C 0.3232(8) 0.8988(6) 0.3210(4) 0.026(2) Uani 1 d DU
C42 C 0.2138(9) 0.9040(7) 0.2812(5) 0.041(3) Uani 1 d DU
H42 H 0.1599 0.8490 0.2528 0.049 Uiso 1 calc R
C43 C 0.1842(10) 0.9905(7) 0.2834(5) 0.046(3) Uani 1 d DU
H43 H 0.1094 0.9940 0.2561 0.055 Uiso 1 calc R
C44 C 0.2595(10) 1.0703(8) 0.3239(5) 0.044(3) Uani 1 d DU
H44 H 0.2391 1.1294 0.3239 0.053 Uiso 1 calc R
C45 C 0.3642(11) 1.0642(7) 0.3642(5) 0.044(3) Uani 1 d DU
H45 H 0.4147 1.1190 0.3937 0.053 Uiso 1 calc R
C46 C 0.4000(10) 0.9796(7) 0.3635(5) 0.035(2) Uani 1 d DU
H46 H 0.4749 0.9771 0.3912 0.042 Uiso 1 calc R
C51 C -0.0221(9) 0.2477(6) 0.1276(4) 0.032(2) Uani 1 d DU
C52 C -0.0699(9) 0.1580(7) 0.1432(4) 0.044(3) Uani 1 d DU
C53 C -0.1859(10) 0.0930(8) 0.1129(6) 0.061(3) Uani 1 d DU
C54 C -0.2601(11) 0.1209(8) 0.0647(5) 0.058(3) Uani 1 d DU
C55 C -0.2129(11) 0.2098(8) 0.0457(6) 0.056(3) Uani 1 d DU
C56 C -0.0975(10) 0.2711(7) 0.0784(5) 0.042(3) Uani 1 d DU
F1 F -0.0009(6) 0.1278(5) 0.1907(3) 0.061(2) Uani 1 d DU
F2 F -0.2277(8) 0.0049(6) 0.1284(4) 0.096(3) Uani 1 d DU
F3 F -0.3710(7) 0.0602(6) 0.0329(4) 0.098(3) Uani 1 d DU
F4 F -0.2831(8) 0.2367(6) -0.0026(4) 0.102(4) Uani 1 d DU
F5 F -0.0587(7) 0.3583(5) 0.0589(3) 0.071(2) Uani 1 d DU
C61 C 0.2350(8) 0.2553(6) 0.1275(4) 0.033(2) Uani 1 d DU
C62 C 0.3029(9) 0.1961(6) 0.1514(6) 0.050(3) Uani 1 d DU
C63 C 0.3609(10) 0.1498(8) 0.1147(7) 0.066(4) Uani 1 d DU
C64 C 0.3489(13) 0.1656(9) 0.0545(6) 0.074(4) Uani 1 d DU
C65 C 0.2832(15) 0.2228(11) 0.0290(6) 0.077(4) Uani 1 d DU
C66 C 0.2264(11) 0.2676(8) 0.0660(5) 0.049(3) Uani 1 d DU
F6 F 0.3128(7) 0.1802(5) 0.2107(4) 0.065(2) Uani 1 d DU
F7 F 0.4267(8) 0.0935(6) 0.1387(5) 0.102(3) Uani 1 d DU
F8 F 0.4076(10) 0.1218(7) 0.0185(5) 0.133(4) Uani 1 d DU
F9 F 0.2687(11) 0.2342(8) -0.0307(4) 0.117(4) Uani 1 d DU
F10 F 0.1602(7) 0.3231(5) 0.0393(3) 0.064(2) Uani 1 d DU
C71 C 0.3340(9) 0.4006(6) 0.2340(4) 0.034(2) Uani 1 d DU
C72 C 0.3712(10) 0.3793(7) 0.2929(5) 0.049(3) Uani 1 d DU
C73 C 0.4965(12) 0.4085(9) 0.3257(6) 0.072(4) Uani 1 d DU
C74 C 0.5888(12) 0.4591(9) 0.3003(6) 0.082(4) Uani 1 d DU
C75 C 0.5544(10) 0.4834(8) 0.2427(7) 0.072(4) Uani 1 d DU
C76 C 0.4302(9) 0.4530(8) 0.2093(6) 0.051(3) Uani 1 d DU
F11 F 0.2833(7) 0.3257(6) 0.3189(3) 0.064(2) Uani 1 d DU
F12 F 0.5241(10) 0.3835(8) 0.3838(4) 0.119(4) Uani 1 d DU
F13 F 0.7103(8) 0.4848(6) 0.3305(6) 0.138(5) Uani 1 d DU
F14 F 0.6471(7) 0.5331(6) 0.2156(6) 0.120(4) Uani 1 d DU
F15 F 0.4027(6) 0.4754(5) 0.1517(4) 0.061(2) Uani 1 d DU
C81 C 0.4166(8) 0.7481(6) 0.4545(4) 0.028(2) Uani 1 d DU
C82 C 0.3905(7) 0.8093(6) 0.4963(4) 0.026(2) Uani 1 d DU
C83 C 0.3136(8) 0.7740(7) 0.5353(4) 0.033(2) Uani 1 d DU
C84 C 0.2636(10) 0.6766(6) 0.5336(5) 0.034(2) Uani 1 d DU
C85 C 0.2880(9) 0.6144(6) 0.4925(5) 0.035(2) Uani 1 d DU
C86 C 0.3648(9) 0.6500(6) 0.4535(5) 0.033(2) Uani 1 d DU
F16 F 0.4372(5) 0.9049(3) 0.4996(3) 0.0336(14) Uani 1 d DU
F17 F 0.2893(6) 0.8357(4) 0.5761(3) 0.0462(16) Uani 1 d DU
F18 F 0.1869(6) 0.6415(5) 0.5707(3) 0.0561(19) Uani 1 d DU
F19 F 0.2381(6) 0.5170(4) 0.4903(3) 0.0482(17) Uani 1 d DU
F20 F 0.3839(6) 0.5866(4) 0.4126(3) 0.0414(15) Uani 1 d DU
C91 C 0.6904(9) 0.8161(6) 0.4745(5) 0.031(2) Uani 1 d DU
C92 C 0.7738(8) 0.9062(7) 0.4985(4) 0.036(2) Uani 1 d DU
C93 C 0.8762(9) 0.9218(7) 0.5485(5) 0.043(3) Uani 1 d DU
C94 C 0.8971(11) 0.8448(6) 0.5762(5) 0.046(3) Uani 1 d DU
C95 C 0.8174(9) 0.7539(7) 0.5541(5) 0.036(2) Uani 1 d DU
C96 C 0.7160(9) 0.7410(6) 0.5037(4) 0.031(2) Uani 1 d DU
F21 F 0.7558(6) 0.9846(4) 0.4730(3) 0.0514(18) Uani 1 d DU
F22 F 0.9535(7) 1.0121(5) 0.5700(4) 0.070(2) Uani 1 d DU
F23 F 0.9964(7) 0.8591(5) 0.6244(3) 0.067(2) Uani 1 d DU
F24 F 0.8387(6) 0.6773(5) 0.5798(3) 0.0515(17) Uani 1 d DU
F25 F 0.6388(6) 0.6483(4) 0.4831(3) 0.0469(16) Uani 1 d DU
C101 C 0.6714(8) 0.8345(6) 0.3463(4) 0.030(2) Uani 1 d DU
C102 C 0.7058(8) 0.9201(6) 0.3218(4) 0.037(2) Uani 1 d DU
C103 C 0.7856(10) 0.9338(7) 0.2816(4) 0.046(3) Uani 1 d DU
C104 C 0.8312(10) 0.8609(7) 0.2650(5) 0.045(3) Uani 1 d DU
C105 C 0.8029(10) 0.7763(8) 0.2891(5) 0.045(3) Uani 1 d DU
C106 C 0.7222(9) 0.7641(7) 0.3299(5) 0.035(2) Uani 1 d DU
F26 F 0.6612(6) 0.9930(4) 0.3352(3) 0.0513(17) Uani 1 d DU
F27 F 0.8168(7) 1.0191(5) 0.2584(4) 0.071(2) Uani 1 d DU
F28 F 0.9039(6) 0.8719(5) 0.2233(3) 0.067(2) Uani 1 d DU
F29 F 0.8477(7) 0.7046(5) 0.2731(4) 0.067(2) Uani 1 d DU
F30 F 0.6925(6) 0.6789(5) 0.3501(3) 0.0518(18) Uani 1 d DU
C197 C 0.0225(15) -0.0031(10) 0.0324(4) 0.076(4) Uiso 1 d DU
H19A H 0.0844 0.0607 0.0511 0.091 Uiso 1 calc R
H19B H -0.0505 -0.0102 0.0513 0.091 Uiso 1 calc R
C198 C 0.0797(14) -0.0746(10) 0.0529(7) 0.079(4) Uiso 1 d DU
H19C H 0.1502 -0.0698 0.0323 0.095 Uiso 1 calc R
H19D H 0.0163 -0.1385 0.0360 0.095 Uiso 1 calc R
C199 C 0.1289(19) -0.0773(13) 0.1172(8) 0.121(7) Uiso 1 d DU
H19E H 0.1646 -0.1313 0.1214 0.145 Uiso 1 calc R
H19F H 0.0606 -0.0863 0.1388 0.145 Uiso 1 calc R
H19G H 0.1953 -0.0163 0.1353 0.145 Uiso 1 calc R
C194 C 0.4976(21) 0.4505(9) 0.0040(14) 0.234(15) Uiso 1 d DU
H19H H 0.4882 0.4151 -0.0373 0.281 Uiso 1 calc R
H19I H 0.4199 0.4207 0.0179 0.281 Uiso 1 calc R
C195 C 0.6050(22) 0.4336(19) 0.0475(11) 0.189(11) Uiso 1 d DU
H19J H 0.5875 0.3651 0.0546 0.226 Uiso 1 calc R
H19K H 0.6305 0.4765 0.0877 0.226 Uiso 1 calc R
C196 C 0.6985(25) 0.4608(20) 0.0096(14) 0.214(14) Uiso 1 d DU
H19L H 0.7801 0.4558 0.0321 0.257 Uiso 1 calc R
H19M H 0.7085 0.5276 0.0013 0.257 Uiso 1 calc R
H19N H 0.6689 0.4171 -0.0298 0.257 Uiso 1 calc R

loop_
_atom_type_symbol
_atom_type_description
_atom_type_scat_dispersion_real
_atom_type_scat_dispersion_imag
_atom_type_scat_source
C C 0.0033 0.0016 'International Tables Vol C Tables 4.2.6.8 and 6.1.1.4'
H H 0.0000 0.0000 'International Tables Vol C Tables 4.2.6.8 and 6.1.1.4'
N N 0.0061 0.0033 'International Tables Vol C Tables 4.2.6.8 and 6.1.1.4'
F F 0.0171 0.0103 'International Tables Vol C Tables 4.2.6.8 and 6.1.1.4'
P P 0.1023 0.0942 'International Tables Vol C Tables 4.2.6.8 and 6.1.1.4'
Au Au -2.0133 8.8022 'International Tables Vol C Tables 4.2.6.8 and 6.1.1.4'

loop_
_geom_angle_atom_site_label_1
_geom_angle_atom_site_label_2
_geom_angle_atom_site_label_3
_geom_angle
_geom_angle_site_symmetry_1
_geom_angle_site_symmetry_3
_geom_angle_publ_flag
C71 Au1 C51 171.9(3) . . y
C71 Au1 C61 86.9(3) . . y
C51 Au1 C61 87.9(3) . . y
C71 Au1 P1 95.3(2) . . y
C51 Au1 P1 90.6(2) . . y
C61 Au1 P1 173.1(2) . . y
C101 Au2 C91 87.3(3) . . y
C101 Au2 C81 172.6(3) . . y
C91 Au2 C81 89.0(3) . . y
C101 Au2 P2 91.3(2) . . y
C91 Au2 P2 175.6(2) . . y
C81 Au2 P2 92.8(2) . . y
N1 P1 C21 104.4(4) . . y
N1 P1 C11 109.4(4) . . y
C21 P1 C11 109.1(4) . . y
N1 P1 Au1 113.7(3) . . y
C21 P1 Au1 109.3(3) . . y
C11 P1 Au1 110.7(3) . . y
N2 P2 C41 108.5(4) . . y
N2 P2 C31 101.7(4) . . y
C41 P2 C31 105.8(4) . . y
N2 P2 Au2 117.1(3) . . y
C41 P2 Au2 110.1(3) . . y
C31 P2 Au2 112.9(3) . . y
C1 N1 P1 123.1(6) . . y
C2 N2 P2 130.3(6) . . y
C2 C1 C6 119.7(8) . . ?
C2 C1 N1 121.2(8) . . ?
C6 C1 N1 119.1(9) . . ?
C1 C2 N2 120.0(7) . . ?
C1 C2 C3 119.4(8) . . ?
N2 C2 C3 120.5(9) . . ?
C4 C3 C2 120.6(9) . . ?
C5 C4 C3 119.8(8) . . ?
C5 C4 C7 119.0(9) . . ?
C3 C4 C7 121.2(10) . . ?
C6 C5 C4 119.4(9) . . ?
C5 C6 C1 121.1(9) . . ?
C16 C11 C12 119.3(9) . . ?
C16 C11 P1 117.7(7) . . ?
C12 C11 P1 122.6(7) . . ?
C13 C12 C11 118.8(10) . . ?
C14 C13 C12 122.1(10) . . ?
C13 C14 C15 119.0(10) . . ?
C14 C15 C16 120.0(11) . . ?
C15 C16 C11 120.7(10) . . ?
C26 C21 C22 119.8(9) . . ?
C26 C21 P1 122.3(7) . . ?
C22 C21 P1 117.9(7) . . ?
C23 C22 C21 118.1(9) . . ?
C24 C23 C22 121.5(11) . . ?
C23 C24 C25 120.5(11) . . ?
C26 C25 C24 119.5(10) . . ?
C25 C26 C21 120.6(10) . . ?
C32 C31 C36 119.7(10) . . ?
C32 C31 P2 121.6(7) . . ?
C36 C31 P2 118.5(7) . . ?
C31 C32 C33 120.1(9) . . ?
C32 C33 C34 119.9(10) . . ?
C33 C34 C35 120.1(10) . . ?
C36 C35 C34 118.7(10) . . ?
C35 C36 C31 121.2(10) . . ?
C42 C41 C46 119.6(9) . . ?
C42 C41 P2 120.3(7) . . ?
C46 C41 P2 119.8(7) . . ?
C41 C42 C43 119.3(9) . . ?
C44 C43 C42 121.6(10) . . ?
C45 C44 C43 119.1(10) . . ?
C44 C45 C46 121.9(10) . . ?
C41 C46 C45 118.5(9) . . ?
C52 C51 C56 115.3(10) . . ?
C52 C51 Au1 117.6(7) . . ?
C56 C51 Au1 127.1(7) . . ?
F1 C52 C51 119.5(9) . . ?
F1 C52 C53 116.2(9) . . ?
C51 C52 C53 124.3(10) . . ?
F2 C53 C54 119.1(10) . . ?
F2 C53 C52 122.6(11) . . ?
C54 C53 C52 118.3(11) . . ?
F3 C54 C53 120.7(10) . . ?
F3 C54 C55 119.8(10) . . ?
C53 C54 C55 119.2(11) . . ?
F4 C55 C56 121.0(11) . . ?
F4 C55 C54 119.7(10) . . ?
C56 C55 C54 119.2(11) . . ?
F5 C56 C51 119.9(9) . . ?
F5 C56 C55 116.4(10) . . ?
C51 C56 C55 123.6(10) . . ?
C62 C61 C66 117.6(10) . . ?
C62 C61 Au1 123.8(7) . . ?
C66 C61 Au1 118.5(7) . . ?
F6 C62 C61 120.2(9) . . ?
F6 C62 C63 118.7(10) . . ?
C61 C62 C63 121.1(11) . . ?
F7 C63 C64 121.7(11) . . ?
F7 C63 C62 120.2(12) . . ?
C64 C63 C62 118.1(11) . . ?
C65 C64 C63 122.9(13) . . ?
C65 C64 F8 118.6(11) . . ?
C63 C64 F8 118.4(11) . . ?
F9 C65 C64 121.9(11) . . ?
F9 C65 C66 120.1(12) . . ?
C64 C65 C66 118.0(12) . . ?
F10 C66 C65 116.8(11) . . ?
F10 C66 C61 120.9(9) . . ?
C65 C66 C61 122.3(11) . . ?
C72 C71 C76 115.8(11) . . ?
C72 C71 Au1 120.9(7) . . ?
C76 C71 Au1 122.0(8) . . ?
F11 C72 C71 119.0(10) . . ?
F11 C72 C73 118.7(11) . . ?
C71 C72 C73 122.2(12) . . ?
C74 C73 F12 121.3(11) . . ?
C74 C73 C72 120.8(13) . . ?
F12 C73 C72 117.9(13) . . ?
F13 C74 C73 121.4(11) . . ?
F13 C74 C75 120.3(11) . . ?
C73 C74 C75 118.2(13) . . ?
C74 C75 C76 121.2(12) . . ?
C74 C75 F14 119.0(11) . . ?
C76 C75 F14 119.6(13) . . ?
F15 C76 C75 118.7(11) . . ?
F15 C76 C71 119.7(9) . . ?
C75 C76 C71 121.6(12) . . ?
C82 C81 C86 117.5(9) . . ?
C82 C81 Au2 122.2(6) . . ?
C86 C81 Au2 120.2(6) . . ?
F16 C82 C81 120.6(8) . . ?
F16 C82 C83 118.0(8) . . ?
C81 C82 C83 121.5(8) . . ?
F17 C83 C84 119.6(9) . . ?
F17 C83 C82 120.4(8) . . ?
C84 C83 C82 120.1(8) . . ?
F18 C84 C83 120.5(8) . . ?
F18 C84 C85 119.9(8) . . ?
C83 C84 C85 119.6(10) . . ?
F19 C85 C84 120.1(9) . . ?
F19 C85 C86 119.7(8) . . ?
C84 C85 C86 120.2(9) . . ?
F20 C86 C81 120.3(9) . . ?
F20 C86 C85 118.4(8) . . ?
C81 C86 C85 121.2(8) . . ?
C92 C91 C96 115.2(9) . . ?
C92 C91 Au2 120.7(6) . . ?
C96 C91 Au2 124.2(7) . . ?
F21 C92 C91 119.4(8) . . ?
F21 C92 C93 117.5(8) . . ?
C91 C92 C93 123.2(9) . . ?
F22 C93 C94 120.5(9) . . ?
F22 C93 C92 120.1(9) . . ?
C94 C93 C92 119.4(9) . . ?
F23 C94 C95 120.3(9) . . ?
F23 C94 C93 119.9(9) . . ?
C95 C94 C93 119.7(10) . . ?
F24 C95 C94 120.3(9) . . ?
F24 C95 C96 120.4(9) . . ?
C94 C95 C96 119.2(9) . . ?
F25 C96 C91 119.7(8) . . ?
F25 C96 C95 117.0(8) . . ?
C91 C96 C95 123.3(9) . . ?
C106 C101 C102 116.6(10) . . ?
C106 C101 Au2 117.1(7) . . ?
C102 C101 Au2 126.0(7) . . ?
F26 C102 C101 120.9(9) . . ?
F26 C102 C103 117.1(9) . . ?
C101 C102 C103 122.0(9) . . ?
F27 C103 C104 120.4(10) . . ?
F27 C103 C102 120.1(9) . . ?
C104 C103 C102 119.5(10) . . ?
F28 C104 C105 119.5(9) . . ?
F28 C104 C103 119.9(9) . . ?
C105 C104 C103 120.7(11) . . ?
F29 C105 C104 120.8(10) . . ?
F29 C105 C106 120.4(10) . . ?
C104 C105 C106 118.8(9) . . ?
F30 C106 C101 120.8(9) . . ?
F30 C106 C105 116.8(8) . . ?
C101 C106 C105 122.3(9) . . ?
C198 C197 C197 122.7(15) . 2 ?
C197 C198 C199 122.1(13) . . ?
C194 C194 C195 118.4(20) 2_665 . ?
C194 C195 C196 97.2(18) . . ?

loop_
_geom_bond_atom_site_label_1
_geom_bond_atom_site_label_2
_geom_bond_distance
_geom_bond_site_symmetry_2
_geom_bond_publ_flag
Au1 C71 2.0637(104) . y
Au1 C51 2.0714(96) . y
Au1 C61 2.0875(92) . y
Au1 P1 2.3462(24) . y
Au2 C101 2.0620(98) . y
Au2 C91 2.0701(101) . y
Au2 C81 2.0764(99) . y
Au2 P2 2.3576(26) . y
P1 N1 1.6727(77) . y
P1 C21 1.7977(95) . y
P1 C11 1.8027(94) . y
P2 N2 1.6703(79) . y
P2 C41 1.7998(88) . y
P2 C31 1.8342(101) . y
N1 C1 1.4300(111) . y
N2 C2 1.3977(117) . y
C1 C2 1.3846(134) . ?
C1 C6 1.4040(119) . ?
C2 C3 1.4018(114) . ?
C3 C4 1.3997(125) . ?
C4 C5 1.3927(154) . ?
C4 C7 1.4824(141) . ?
C5 C6 1.3880(120) . ?
C11 C16 1.3895(111) . ?
C11 C12 1.3919(111) . ?
C12 C13 1.3800(123) . ?
C13 C14 1.3764(129) . ?
C14 C15 1.3777(127) . ?
C15 C16 1.3837(122) . ?
C21 C26 1.3981(107) . ?
C21 C22 1.4072(109) . ?
C22 C23 1.3862(126) . ?
C23 C24 1.3728(129) . ?
C24 C25 1.3816(131) . ?
C25 C26 1.3746(127) . ?
C31 C32 1.3758(112) . ?
C31 C36 1.3785(109) . ?
C32 C33 1.3787(125) . ?
C33 C34 1.3791(119) . ?
C34 C35 1.4016(123) . ?
C35 C36 1.3682(123) . ?
C41 C42 1.3877(109) . ?
C41 C46 1.3947(108) . ?
C42 C43 1.3882(119) . ?
C43 C44 1.3608(120) . ?
C44 C45 1.3571(121) . ?
C45 C46 1.3984(115) . ?
C51 C52 1.3638(116) . ?
C51 C56 1.3654(116) . ?
C52 F1 1.3520(110) . ?
C52 C53 1.3830(128) . ?
C53 F2 1.3307(119) . ?
C53 C54 1.3772(135) . ?
C54 F3 1.3309(130) . ?
C54 C55 1.3838(134) . ?
C55 F4 1.3466(119) . ?
C55 C56 1.3724(127) . ?
C56 F5 1.3529(110) . ?
C61 C62 1.3719(117) . ?
C61 C66 1.3797(121) . ?
C62 F6 1.3416(123) . ?
C62 C63 1.3966(137) . ?
C63 F7 1.3202(125) . ?
C63 C64 1.3611(147) . ?
C64 C65 1.3437(146) . ?
C64 F8 1.3698(146) . ?
C65 F9 1.3302(138) . ?
C65 C66 1.3784(135) . ?
C66 F10 1.3365(119) . ?
C71 C72 1.3756(124) . ?
C71 C76 1.3843(122) . ?
C72 F11 1.3436(122) . ?
C72 C73 1.3818(138) . ?
C73 C74 1.3529(148) . ?
C73 F12 1.3641(143) . ?
C74 F13 1.3310(144) . ?
C74 C75 1.3617(151) . ?
C75 C76 1.3745(137) . ?
C75 F14 1.3753(138) . ?
C76 F15 1.3393(125) . ?
C81 C82 1.3744(106) . ?
C81 C86 1.3763(109) . ?
C82 F16 1.3299(91) . ?
C82 C83 1.3817(117) . ?
C83 F17 1.3537(95) . ?
C83 C84 1.3621(112) . ?
C84 F18 1.3448(116) . ?
C84 C85 1.3623(113) . ?
C85 F19 1.3610(97) . ?
C85 C86 1.3829(122) . ?
C86 F20 1.3412(94) . ?
C91 C92 1.3724(113) . ?
C91 C96 1.3765(109) . ?
C92 F21 1.3547(101) . ?
C92 C93 1.3799(122) . ?
C93 F22 1.3417(106) . ?
C93 C94 1.3691(119) . ?
C94 F23 1.3360(121) . ?
C94 C95 1.3599(118) . ?
C95 F24 1.3439(102) . ?
C95 C96 1.3843(117) . ?
C96 F25 1.3661(98) . ?
C101 C106 1.3696(109) . ?
C101 C102 1.3816(113) . ?
C102 F26 1.3361(99) . ?
C102 C103 1.3887(126) . ?
C103 F27 1.3579(110) . ?
C103 C104 1.3629(120) . ?
C104 F28 1.3546(122) . ?
C104 C105 1.3574(124) . ?
C105 F29 1.3380(107) . ?
C105 C106 1.4055(127) . ?
C106 F30 1.3240(103) . ?
C197 C198 1.4242(124) . ?
C197 C197 1.4416(144) 2 ?
C198 C199 1.4293(135) . ?
C194 C194 1.4474(169) 2_665 ?
C194 C195 1.4768(164) . ?
C195 C196 1.4771(162) . ?
